data_1545675
loop_
_publ_author_name
'Lee, Hung Lin'
'Vasoya, Jaydip M.'
'Cirqueira, Marilia de Lima'
'Yeh, Kuan Lin'
'Lee, Tu'
'Serajuddin, Abu T. M.'

_publ_section_title
;
 Continuous Preparation of 1:1 Haloperidol-Maleic Acid Salt by a Novel
 Solvent-Free Method Using a Twin Screw Melt Extruder.
;
_journal_issue 4
_journal_name_full 'Molecular pharmaceutics'
_journal_page_first 1278
_journal_page_last 1291
_journal_paper_doi 10.1021/acs.molpharmaceut.7b00003
_journal_volume 14
_journal_year 2017
_chemical_formula_sum 'C25 H27 Cl F N O6'
_chemical_formula_weight 491.92
_space_group_crystal_system monoclinic
_space_group_IT_number 15
_space_group_name_Hall '-C 2yc'
_space_group_name_H-M_alt 'C 1 2/c 1'
_symmetry_space_group_name_Hall '-C 2yc'
_symmetry_space_group_name_H-M 'C 1 2/c 1'
_atom_sites_solution_hydrogens mixed
_audit_creation_method SHELXL-2014/6
_cell_angle_alpha 90
_cell_angle_beta 102.120(13)
_cell_angle_gamma 90
_cell_formula_units_Z 8
_cell_length_a 27.621(9)
_cell_length_b 11.002(3)
_cell_length_c 15.786(5)
_cell_measurement_reflns_used 4382
_cell_measurement_temperature 100(2)
_cell_measurement_theta_max 26.1585
_cell_measurement_theta_min 2.6393
_cell_volume 4690(2)
_computing_cell_refinement 'SAINT V8.34A (Bruker AXS Inc., 2013)'
_computing_data_collection 'Bruker APEX2'
_computing_data_reduction 'SAINT V8.34A (Bruker AXS Inc., 2013)'
_computing_molecular_graphics 'Bruker SHELXTL'
_computing_publication_material 'Bruker SHELXTL'
_computing_structure_refinement 'SHELXL-2014/6 (Sheldrick, 2014)'
_computing_structure_solution 'SHELXS-97 (Sheldrick 2008)'
_diffrn_ambient_temperature 100(2)
_diffrn_detector_area_resol_mean 8.3333
_diffrn_measured_fraction_theta_full 1.000
_diffrn_measured_fraction_theta_max 0.988
_diffrn_measurement_device_type 'Bruker APEX-II CCD'
_diffrn_measurement_method '\f and \w scans'
_diffrn_radiation_type MoK\a
_diffrn_radiation_wavelength 0.71073
_diffrn_reflns_av_R_equivalents 0.0578
_diffrn_reflns_av_unetI/netI 0.0584
_diffrn_reflns_Laue_measured_fraction_full 1.000
_diffrn_reflns_Laue_measured_fraction_max 0.988
_diffrn_reflns_limit_h_max 34
_diffrn_reflns_limit_h_min -33
_diffrn_reflns_limit_k_max 13
_diffrn_reflns_limit_k_min -13
_diffrn_reflns_limit_l_max 18
_diffrn_reflns_limit_l_min -19
_diffrn_reflns_number 19242
_diffrn_reflns_point_group_measured_fraction_full 1.000
_diffrn_reflns_point_group_measured_fraction_max 0.988
_diffrn_reflns_theta_full 25.242
_diffrn_reflns_theta_max 26.604
_diffrn_reflns_theta_min 1.508
_exptl_absorpt_coefficient_mu 0.213
_exptl_absorpt_correction_T_max 0.9485
_exptl_absorpt_correction_T_min 0.6930
_exptl_absorpt_correction_type multi-scan
_exptl_absorpt_process_details 'SADABS V2014/4 (Bruker AXS Inc.)'
_exptl_crystal_colour Colorless
_exptl_crystal_density_diffrn 1.393
_exptl_crystal_density_meas ?
_exptl_crystal_density_method 'not measured'
_exptl_crystal_description Lump
_exptl_crystal_F_000 2064
_exptl_crystal_size_max 0.21
_exptl_crystal_size_mid 0.16
_exptl_crystal_size_min 0.14
_refine_diff_density_max 1.178
_refine_diff_density_min -0.435
_refine_diff_density_rms 0.104
_refine_ls_extinction_method none
_refine_ls_goodness_of_fit_ref 1.089
_refine_ls_hydrogen_treatment constr
_refine_ls_matrix_type full
_refine_ls_number_parameters 308
_refine_ls_number_reflns 4856
_refine_ls_number_restraints 0
_refine_ls_restrained_S_all 1.089
_refine_ls_R_factor_all 0.0717
_refine_ls_R_factor_gt 0.0546
_refine_ls_shift/su_max 0.000
_refine_ls_shift/su_mean 0.000
_refine_ls_structure_factor_coef Fsqd
_refine_ls_weighting_details 'w=1/[\s^2^(Fo^2^)+(0.1210P)^2^+0.8997P] where P=(Fo^2^+2Fc^2^)/3'
_refine_ls_weighting_scheme calc
_refine_ls_wR_factor_gt 0.1729
_refine_ls_wR_factor_ref 0.1973
_reflns_Friedel_coverage 0.000
_reflns_number_gt 3684
_reflns_number_total 4856
_reflns_threshold_expression 'I > 2\s(I)'
_cod_data_source_file mp7b00003_si_003.cif
_cod_data_source_block 160740LT_0m_a
_cod_depositor_comments
;
The following automatic conversions were performed:

'_exptl_crystal_density_meas' value 'not measured' was changed to '?'
- the value is perceived as not measured.

Automatic conversion script
Id: cif_fix_values 4973 2017-02-22 13:04:09Z antanas 
;
_cod_original_cell_volume 4690(3)
_cod_database_code 1545675
_shelx_space_group_comment
;
The symmetry employed for this shelxl refinement is uniquely defined
by the following loop, which should always be used as a source of
symmetry information in preference to the above space-group names.
They are only intended as comments.
;
_shelxl_version_number 2014/6

loop_
_space_group_symop_operation_xyz
'x, y, z'
'-x, y, -z+1/2'
'x+1/2, y+1/2, z'
'-x+1/2, y+1/2, -z+1/2'
'-x, -y, -z'
'x, -y, z-1/2'
'-x+1/2, -y+1/2, -z'
'x+1/2, -y+1/2, z-1/2'

loop_
_atom_site_label
_atom_site_type_symbol
_atom_site_fract_x
_atom_site_fract_y
_atom_site_fract_z
_atom_site_U_iso_or_equiv
_atom_site_adp_type
_atom_site_occupancy
_atom_site_site_symmetry_order
_atom_site_calc_flag
_atom_site_refinement_flags_posn
_atom_site_refinement_flags_adp
C1 C 0.26865(11) 0.7779(2) 0.33874(19) 0.0332(6) Uani 1 1 d . .
C2 C 0.28426(11) 0.7983(2) 0.26341(19) 0.0371(7) Uani 1 1 d . .
H2 H 0.2608 0.8112 0.2109 0.045 Uiso 1 1 calc R U
C3 C 0.33456(11) 0.8000(2) 0.26400(17) 0.0320(6) Uani 1 1 d . .
H3 H 0.3453 0.8135 0.2114 0.038 Uiso 1 1 calc R U
C4 C 0.36902(10) 0.78255(18) 0.33952(16) 0.0223(5) Uani 1 1 d . .
C5 C 0.35215(10) 0.7581(2) 0.41513(16) 0.0260(6) Uani 1 1 d . .
H5 H 0.3755 0.7428 0.4675 0.031 Uiso 1 1 calc R U
C6 C 0.30218(10) 0.7557(2) 0.41516(18) 0.0296(6) Uani 1 1 d . .
H6 H 0.2911 0.7390 0.4670 0.035 Uiso 1 1 calc R U
C7 C 0.50069(9) 0.65235(18) 0.37291(14) 0.0198(5) Uani 1 1 d . .
H7A H 0.5122 0.5680 0.3866 0.024 Uiso 1 1 calc R U
H7B H 0.5116 0.6780 0.3198 0.024 Uiso 1 1 calc R U
C8 C 0.44511(9) 0.65692(18) 0.35748(15) 0.0209(5) Uani 1 1 d . .
H8A H 0.4345 0.6231 0.4088 0.025 Uiso 1 1 calc R U
H8B H 0.4311 0.6047 0.3072 0.025 Uiso 1 1 calc R U
C9 C 0.42391(9) 0.78549(18) 0.34027(14) 0.0193(5) Uani 1 1 d . .
C10 C 0.45122(9) 0.87210(18) 0.41058(14) 0.0189(5) Uani 1 1 d . .
H10A H 0.4410 0.9566 0.3944 0.023 Uiso 1 1 calc R U
H10B H 0.4414 0.8535 0.4660 0.023 Uiso 1 1 calc R U
C11 C 0.50680(9) 0.86291(18) 0.42365(15) 0.0197(5) Uani 1 1 d . .
H11A H 0.5173 0.8875 0.3699 0.024 Uiso 1 1 calc R U
H11B H 0.5226 0.9184 0.4707 0.024 Uiso 1 1 calc R U
C12 C 0.57773(9) 0.72413(19) 0.47018(16) 0.0218(5) Uani 1 1 d . .
H12A H 0.5913 0.7911 0.5101 0.026 Uiso 1 1 calc R U
H12B H 0.5915 0.7322 0.4173 0.026 Uiso 1 1 calc R U
C13 C 0.59364(9) 0.6029(2) 0.51351(16) 0.0232(5) Uani 1 1 d . .
H13A H 0.5787 0.5938 0.5649 0.028 Uiso 1 1 calc R U
H13B H 0.5810 0.5363 0.4727 0.028 Uiso 1 1 calc R U
C14 C 0.64902(9) 0.5918(2) 0.54111(16) 0.0256(6) Uani 1 1 d . .
H14A H 0.6569 0.5213 0.5806 0.031 Uiso 1 1 calc R U
H14B H 0.6621 0.6656 0.5740 0.031 Uiso 1 1 calc R U
C15 C 0.67474(10) 0.5760(2) 0.46653(16) 0.0258(6) Uani 1 1 d . .
C16 C 0.72945(10) 0.56141(19) 0.48517(16) 0.0256(6) Uani 1 1 d . .
C17 C 0.75594(10) 0.5275(2) 0.56638(17) 0.0292(6) Uani 1 1 d . .
H17 H 0.7392 0.5154 0.6125 0.035 Uiso 1 1 calc R U
C18 C 0.80641(10) 0.5112(2) 0.58021(18) 0.0325(6) Uani 1 1 d . .
H18 H 0.8248 0.4881 0.6357 0.039 Uiso 1 1 calc R U
C19 C 0.82939(10) 0.5287(2) 0.51330(19) 0.0314(6) Uani 1 1 d . .
C20 C 0.80497(11) 0.5623(2) 0.43142(19) 0.0355(7) Uani 1 1 d . .
H20 H 0.8222 0.5742 0.3860 0.043 Uiso 1 1 calc R U
C21 C 0.75432(11) 0.5780(2) 0.41803(18) 0.0312(6) Uani 1 1 d . .
H21 H 0.7362 0.6004 0.3622 0.037 Uiso 1 1 calc R U
C22 C 0.46565(9) 0.71662(18) 0.62605(14) 0.0167(5) Uani 1 1 d . .
C23 C 0.43646(9) 0.66130(19) 0.68581(14) 0.0207(5) Uani 1 1 d . .
H23 H 0.4323 0.5757 0.6806 0.025 Uiso 1 1 calc R U
C24 C 0.41550(9) 0.7127(2) 0.74490(15) 0.0221(5) Uani 1 1 d . .
H24 H 0.3992 0.6574 0.7757 0.026 Uiso 1 1 calc R U
C25 C 0.41300(9) 0.8428(2) 0.77183(15) 0.0235(5) Uani 1 1 d . .
Cl1 Cl 0.20592(3) 0.78240(6) 0.33855(6) 0.0462(3) Uani 1 1 d . .
F1 F 0.87879(6) 0.50861(13) 0.52718(11) 0.0405(4) Uani 1 1 d . .
N1 N 0.52297(7) 0.73466(15) 0.44650(12) 0.0174(4) Uani 1 1 d . .
O1 O 0.43336(7) 0.81987(14) 0.25822(10) 0.0239(4) Uani 1 1 d . .
H1 H 0.4309 0.8957 0.2526 0.036 Uiso 1 1 calc R U
O2 O 0.65117(7) 0.57467(17) 0.39144(12) 0.0357(5) Uani 1 1 d . .
O3 O 0.48180(6) 0.64546(13) 0.57699(10) 0.0225(4) Uani 1 1 d . .
O4 O 0.47299(7) 0.83086(13) 0.62669(10) 0.0239(4) Uani 1 1 d . .
O5 O 0.43083(7) 0.92640(14) 0.72880(11) 0.0287(4) Uani 1 1 d . .
O6 O 0.39350(7) 0.86572(16) 0.83219(12) 0.0349(5) Uani 1 1 d . .
H5A H 0.4482 0.8881 0.6874 0.050 Uiso 1 1 d . .
H1A H 0.5077 0.7137 0.4910 0.050 Uiso 1 1 d . .

loop_
_atom_site_aniso_label
_atom_site_aniso_U_11
_atom_site_aniso_U_22
_atom_site_aniso_U_33
_atom_site_aniso_U_23
_atom_site_aniso_U_13
_atom_site_aniso_U_12
C1 0.0284(15) 0.0251(13) 0.0442(17) -0.0043(11) 0.0029(13) -0.0020(11)
C2 0.0343(17) 0.0398(15) 0.0313(15) -0.0006(12) -0.0065(13) 0.0013(13)
C3 0.0352(16) 0.0346(13) 0.0240(14) 0.0004(10) 0.0012(12) 0.0019(12)
C4 0.0274(14) 0.0170(10) 0.0218(13) -0.0021(9) 0.0035(11) 0.0008(9)
C5 0.0271(14) 0.0266(11) 0.0240(13) -0.0005(10) 0.0047(11) -0.0018(10)
C6 0.0283(15) 0.0282(12) 0.0331(15) -0.0017(11) 0.0085(12) -0.0016(11)
C7 0.0297(14) 0.0154(10) 0.0154(11) -0.0032(8) 0.0076(10) 0.0004(9)
C8 0.0291(13) 0.0159(10) 0.0188(12) -0.0001(8) 0.0075(10) -0.0013(9)
C9 0.0274(13) 0.0178(10) 0.0141(11) 0.0018(8) 0.0074(10) 0.0011(9)
C10 0.0252(13) 0.0160(10) 0.0172(11) -0.0008(8) 0.0080(10) 0.0018(9)
C11 0.0249(13) 0.0137(10) 0.0219(12) -0.0004(8) 0.0081(10) 0.0001(9)
C12 0.0215(13) 0.0199(11) 0.0262(13) -0.0001(9) 0.0100(10) 0.0005(9)
C13 0.0241(13) 0.0210(11) 0.0257(13) 0.0015(9) 0.0076(11) 0.0007(10)
C14 0.0249(14) 0.0241(11) 0.0281(14) 0.0005(10) 0.0063(11) 0.0016(10)
C15 0.0288(14) 0.0218(11) 0.0277(14) 0.0009(10) 0.0083(12) 0.0035(10)
C16 0.0263(14) 0.0188(11) 0.0337(15) -0.0025(10) 0.0112(12) 0.0005(10)
C17 0.0252(14) 0.0314(12) 0.0328(15) -0.0026(11) 0.0098(12) -0.0005(11)
C18 0.0295(15) 0.0299(13) 0.0371(15) -0.0031(11) 0.0049(12) -0.0012(11)
C19 0.0205(13) 0.0203(11) 0.0552(18) -0.0043(11) 0.0123(13) -0.0022(10)
C20 0.0358(16) 0.0279(12) 0.0494(18) 0.0060(12) 0.0244(14) 0.0016(11)
C21 0.0349(15) 0.0271(12) 0.0353(15) 0.0075(10) 0.0158(13) 0.0046(11)
C22 0.0198(12) 0.0190(10) 0.0111(11) 0.0018(8) 0.0027(9) 0.0017(9)
C23 0.0251(13) 0.0192(10) 0.0187(12) -0.0007(9) 0.0063(10) -0.0017(9)
C24 0.0240(13) 0.0240(11) 0.0205(12) -0.0010(9) 0.0099(11) -0.0033(9)
C25 0.0223(13) 0.0278(12) 0.0206(12) -0.0075(9) 0.0048(10) 0.0020(10)
Cl1 0.0260(4) 0.0438(4) 0.0659(6) -0.0014(3) 0.0033(4) -0.0024(3)
F1 0.0236(9) 0.0316(8) 0.0683(12) -0.0063(7) 0.0146(8) -0.0015(6)
N1 0.0224(11) 0.0149(8) 0.0170(10) -0.0014(7) 0.0091(8) -0.0003(7)
O1 0.0388(11) 0.0210(8) 0.0145(8) 0.0024(6) 0.0114(8) 0.0033(8)
O2 0.0345(11) 0.0454(11) 0.0284(11) -0.0002(8) 0.0094(9) 0.0110(9)
O3 0.0309(10) 0.0202(8) 0.0194(9) -0.0014(6) 0.0125(8) 0.0019(7)
O4 0.0375(11) 0.0183(7) 0.0189(9) -0.0013(6) 0.0130(8) -0.0026(7)
O5 0.0452(12) 0.0202(8) 0.0233(9) -0.0052(7) 0.0133(8) 0.0050(8)
O6 0.0367(11) 0.0396(10) 0.0339(11) -0.0168(8) 0.0200(9) -0.0060(8)

loop_
_atom_type_symbol
_atom_type_description
_atom_type_scat_dispersion_real
_atom_type_scat_dispersion_imag
_atom_type_scat_source
C C 0.0033 0.0016 'International Tables Vol C Tables 4.2.6.8 and 6.1.1.4'
N N 0.0061 0.0033 'International Tables Vol C Tables 4.2.6.8 and 6.1.1.4'
O O 0.0106 0.0060 'International Tables Vol C Tables 4.2.6.8 and 6.1.1.4'
Cl Cl 0.1484 0.1585 'International Tables Vol C Tables 4.2.6.8 and 6.1.1.4'
F F 0.0171 0.0103 'International Tables Vol C Tables 4.2.6.8 and 6.1.1.4'
H H 0.0000 0.0000 'International Tables Vol C Tables 4.2.6.8 and 6.1.1.4'

loop_
_geom_angle_atom_site_label_1
_geom_angle_atom_site_label_2
_geom_angle_atom_site_label_3
_geom_angle
C2 C1 C6 120.9(3)
C2 C1 Cl1 119.5(2)
C6 C1 Cl1 119.6(2)
C1 C2 C3 119.7(3)
C1 C2 H2 120.2
C3 C2 H2 120.2
C4 C3 C2 120.9(3)
C4 C3 H3 119.5
C2 C3 H3 119.5
C3 C4 C5 118.3(3)
C3 C4 C9 120.9(2)
C5 C4 C9 120.7(2)
C6 C5 C4 121.2(3)
C6 C5 H5 119.4
C4 C5 H5 119.4
C1 C6 C5 118.9(2)
C1 C6 H6 120.5
C5 C6 H6 120.5
N1 C7 C8 110.12(17)
N1 C7 H7A 109.6
C8 C7 H7A 109.6
N1 C7 H7B 109.6
C8 C7 H7B 109.6
H7A C7 H7B 108.1
C7 C8 C9 113.49(18)
C7 C8 H8A 108.9
C9 C8 H8A 108.9
C7 C8 H8B 108.9
C9 C8 H8B 108.9
H8A C8 H8B 107.7
O1 C9 C4 111.90(19)
O1 C9 C8 105.66(16)
C4 C9 C8 109.05(17)
O1 C9 C10 109.65(17)
C4 C9 C10 110.98(17)
C8 C9 C10 109.4(2)
C11 C10 C9 112.87(18)
C11 C10 H10A 109.0
C9 C10 H10A 109.0
C11 C10 H10B 109.0
C9 C10 H10B 109.0
H10A C10 H10B 107.8
N1 C11 C10 109.79(17)
N1 C11 H11A 109.7
C10 C11 H11A 109.7
N1 C11 H11B 109.7
C10 C11 H11B 109.7
H11A C11 H11B 108.2
N1 C12 C13 111.39(17)
N1 C12 H12A 109.3
C13 C12 H12A 109.3
N1 C12 H12B 109.3
C13 C12 H12B 109.3
H12A C12 H12B 108.0
C14 C13 C12 112.46(19)
C14 C13 H13A 109.1
C12 C13 H13A 109.1
C14 C13 H13B 109.1
C12 C13 H13B 109.1
H13A C13 H13B 107.8
C13 C14 C15 113.6(2)
C13 C14 H14A 108.8
C15 C14 H14A 108.8
C13 C14 H14B 108.8
C15 C14 H14B 108.8
H14A C14 H14B 107.7
O2 C15 C16 120.1(2)
O2 C15 C14 121.0(2)
C16 C15 C14 119.0(2)
C17 C16 C21 119.4(2)
C17 C16 C15 121.9(2)
C21 C16 C15 118.6(2)
C18 C17 C16 120.1(2)
C18 C17 H17 119.9
C16 C17 H17 119.9
C19 C18 C17 118.8(3)
C19 C18 H18 120.6
C17 C18 H18 120.6
F1 C19 C18 118.1(3)
F1 C19 C20 118.3(2)
C18 C19 C20 123.5(3)
C19 C20 C21 117.3(2)
C19 C20 H20 121.4
C21 C20 H20 121.4
C20 C21 C16 120.9(3)
C20 C21 H21 119.5
C16 C21 H21 119.5
O3 C22 O4 123.19(18)
O3 C22 C23 116.56(18)
O4 C22 C23 120.25(18)
C24 C23 C22 130.2(2)
C24 C23 H23 114.9
C22 C23 H23 114.9
C23 C24 C25 131.4(2)
C23 C24 H24 114.3
C25 C24 H24 114.3
O6 C25 O5 122.8(2)
O6 C25 C24 118.3(2)
O5 C25 C24 118.83(18)
C12 N1 C7 112.24(16)
C12 N1 C11 111.71(16)
C7 N1 C11 109.18(18)
C12 N1 H1A 113.2
C7 N1 H1A 105.1
C11 N1 H1A 105.0
C9 O1 H1 109.5
C22 O4 H5A 109.9
C25 O5 H5A 109.6

loop_
_geom_bond_atom_site_label_1
_geom_bond_atom_site_label_2
_geom_bond_distance
C1 C2 1.366(4)
C1 C6 1.380(4)
C1 Cl1 1.733(3)
C2 C3 1.387(4)
C2 H2 0.9500
C3 C4 1.374(4)
C3 H3 0.9500
C4 C5 1.396(3)
C4 C9 1.514(3)
C5 C6 1.381(4)
C5 H5 0.9500
C6 H6 0.9500
C7 N1 1.499(3)
C7 C8 1.504(3)
C7 H7A 0.9900
C7 H7B 0.9900
C8 C9 1.533(3)
C8 H8A 0.9900
C8 H8B 0.9900
C9 O1 1.425(2)
C9 C10 1.535(3)
C10 C11 1.509(3)
C10 H10A 0.9900
C10 H10B 0.9900
C11 N1 1.501(3)
C11 H11A 0.9900
C11 H11B 0.9900
C12 N1 1.484(3)
C12 C13 1.521(3)
C12 H12A 0.9900
C12 H12B 0.9900
C13 C14 1.505(3)
C13 H13A 0.9900
C13 H13B 0.9900
C14 C15 1.508(3)
C14 H14A 0.9900
C14 H14B 0.9900
C15 O2 1.227(3)
C15 C16 1.486(4)
C16 C17 1.387(4)
C16 C21 1.391(3)
C17 C18 1.377(4)
C17 H17 0.9500
C18 C19 1.355(4)
C18 H18 0.9500
C19 F1 1.354(3)
C19 C20 1.377(4)
C20 C21 1.381(4)
C20 H20 0.9500
C21 H21 0.9500
C22 O3 1.248(2)
C22 O4 1.273(3)
C22 C23 1.493(3)
C23 C24 1.324(3)
C23 H23 0.9500
C24 C25 1.499(3)
C24 H24 0.9500
C25 O6 1.215(3)
C25 O5 1.300(3)
N1 H1A 0.9213
O1 H1 0.8400
O4 H5A 1.4351
O5 H5A 0.9832
